data_7227388
loop_
_publ_author_name
'Yeung, Hamish H.-M.'
'Kilmurray, Rebecca'
'Hobday, Claire L.'
'McKellar, Scott C.'
'Cheetham, Anthony K.'
'Allan, David R.'
'Moggach, Stephen A.'

_publ_section_title
;
 Hidden negative linear compressibility in lithium l-tartrate.
;
_journal_issue 5
_journal_name_full 'Physical chemistry chemical physics : PCCP'
_journal_page_first 3544
_journal_page_last 3549
_journal_paper_doi 10.1039/c6cp08690j
_journal_volume 19
_journal_year 2017
_chemical_absolute_configuration unk
_chemical_formula_moiety 'C4 H2 Li2 O6'
_chemical_formula_sum 'C4 H2 Li2 O6'
_chemical_formula_weight 159.94
_chemical_name_common 'Lithium tartrate; dilithium tartrate'
_chemical_name_systematic 'Lithium l-tartrate'
_space_group_IT_number 5
_symmetry_cell_setting monoclinic
_symmetry_Int_Tables_number 5
_symmetry_space_group_name_Hall 'C 2y'
_symmetry_space_group_name_H-M 'C 1 2 1'
_atom_sites_solution_hydrogens difmap
_atom_sites_solution_primary other
_audit_creation_date 2016-02-12
_audit_creation_method CRYSTALS_ver_14.61_build_5811
_audit_update_record
;
2016-04-13 deposited with the CCDC.
2017-01-06 downloaded from the CCDC.
;
_cell_angle_alpha 90
_cell_angle_beta 131.84(2)
_cell_angle_gamma 90
_cell_formula_units_Z 4
_cell_length_a 15.075(3)
_cell_length_b 4.9857(15)
_cell_length_c 10.382(4)
_cell_measurement_reflns_used 206
_cell_measurement_temperature 293
_cell_measurement_theta_max 25
_cell_measurement_theta_min 3
_cell_volume 581.3(4)
_computing_cell_refinement 'Apex2 (Bruker AXS, 2006)'
_computing_data_collection 'Apex2 (Bruker AXS, 2006)'
_computing_data_reduction 'Apex2 (Bruker AXS, 2006)'
_computing_molecular_graphics 'CAMERON (Watkin et al., 1996)'
_computing_publication_material 'CRYSTALS (Betteridge et al., 2003)'
_computing_structure_refinement 'CRYSTALS (Betteridge et al., 2003)'
_computing_structure_solution 'USER DEFINED STRUCTURE SOLUTION'
_diffrn_ambient_pressure 680000
_diffrn_ambient_temperature 293
_diffrn_measured_fraction_theta_full 0.349
_diffrn_measured_fraction_theta_max 0.341
_diffrn_measurement_device Area
_diffrn_measurement_device_type 'Bruker Kappa Apex2'
_diffrn_measurement_method \w
_diffrn_radiation_monochromator graphite
_diffrn_radiation_probe x-ray
_diffrn_radiation_type 'Mo K\a'
_diffrn_radiation_wavelength 0.71073
_diffrn_reflns_av_R_equivalents 0.025
_diffrn_reflns_limit_h_max 13
_diffrn_reflns_limit_h_min -18
_diffrn_reflns_limit_k_max 6
_diffrn_reflns_limit_k_min -6
_diffrn_reflns_limit_l_max 7
_diffrn_reflns_limit_l_min 0
_diffrn_reflns_number 1916
_diffrn_reflns_theta_full 25.267
_diffrn_reflns_theta_max 26.320
_diffrn_reflns_theta_min 2.711
_diffrn_standards_number 0
_exptl_absorpt_coefficient_mu 0.170
_exptl_absorpt_correction_T_max 0.98
_exptl_absorpt_correction_T_min 0.86
_exptl_absorpt_correction_type multi-scan
_exptl_absorpt_process_details 'SADABS (Siemens, 1996)'
_exptl_crystal_colour colourless
_exptl_crystal_density_diffrn 1.827
_exptl_crystal_density_method 'not measured'
_exptl_crystal_description block
_exptl_crystal_F_000 320
_exptl_crystal_size_max 0.200
_exptl_crystal_size_mid 0.200
_exptl_crystal_size_min 0.100
_refine_diff_density_max 0.95
_refine_diff_density_min -1.13
_refine_ls_extinction_method None
_refine_ls_goodness_of_fit_ref 0.9262
_refine_ls_hydrogen_treatment constr
_refine_ls_matrix_type full
_refine_ls_number_parameters 49
_refine_ls_number_reflns 381
_refine_ls_number_restraints 48
_refine_ls_R_factor_all 0.1202
_refine_ls_R_factor_gt 0.1180
_refine_ls_shift/su_max 0.0000889
_refine_ls_shift/su_mean 0.0000292
_refine_ls_structure_factor_coef Fsqd
_refine_ls_weighting_details
;
 Method, part 1, Chebychev polynomial, (Watkin, 1994, Prince, 1982) 
 [weight] = 1.0/[A~0~*T~0~(x)+A~1~*T~1~(x) ... +A~n-1~]*T~n-1~(x)] 
 where A~i~ are the Chebychev coefficients listed below and x= Fcalc/Fmax 
 Method = Robust Weighting (Prince, 1982) 
 W = [weight] * [1-(deltaF/6*sigmaF)^2^]^2^ 
 A~i~ are: 
 29.9 41.2 12.6 
;
_refine_ls_weighting_scheme calc
_refine_ls_wR_factor_all 0.2333
_refine_ls_wR_factor_gt 0.2230
_refine_ls_wR_factor_ref 0.2333
_reflns_limit_h_max 13
_reflns_limit_h_min -18
_reflns_limit_k_max 6
_reflns_limit_k_min 0
_reflns_limit_l_max 7
_reflns_limit_l_min 0
_reflns_number_gt 366
_reflns_number_total 385
_reflns_threshold_expression I>2.0\s(I)
_oxford_diffrn_Wilson_B_factor 0.00
_oxford_diffrn_Wilson_scale 0.00
_oxford_refine_ls_r_factor_ref 0.1202
_oxford_refine_ls_scale 0.497(5)
_oxford_reflns_number_all 381
_oxford_reflns_threshold_expression_ref I>-10.0\s(I)
_oxford_structure_analysis_title 'becky in C2'
_cod_data_source_file c6cp08690j2.cif
_cod_data_source_block LTART04
_cod_depositor_comments
;
The following automatic conversions were performed:

'_atom_sites_solution_primary' value 'Other' changed to 'other'
according to
/usr/data/users/saulius/crontab/automatic-downloads/rss-feeds/RSC/lib/dictionaries/cif_core.dic
dictionary named 'cif_core.dic' version 2.4.2 from 2011-04-26.

Automatic conversion script
Id: cif_fix_values 4268 2015-11-12 08:31:59Z antanas 

 Adding full bibliography for 7227387--7227399.cif.
;
_cod_original_cell_volume 581.4(4)
_cod_original_sg_symbol_H-M 'C 2'
_cod_database_code 7227388

loop_
_symmetry_equiv_pos_as_xyz
x,y,z
x+1/2,y+1/2,z
-x,y,-z
-x+1/2,y+1/2,-z

loop_
_atom_site_label
_atom_site_type_symbol
_atom_site_fract_x
_atom_site_fract_y
_atom_site_fract_z
_atom_site_U_iso_or_equiv
_atom_site_occupancy
_atom_site_adp_type
_atom_site_refinement_flags_posn
_atom_site_refinement_flags_adp
Li1 Li 0.1751(18) 0.792(5) 0.425(6) 0.033(4) 1.0000 Uiso . .
Li2 Li 0.1799(13) 0.649(4) -0.063(5) 0.0275(16) 1.0000 Uiso . U
C1 C 0.4081(6) 0.6603(12) 0.2607(12) 0.0278(14) 1.0000 Uiso D U
C2 C 0.5156(5) 0.5587(16) 0.4417(8) 0.0269(15) 1.0000 Uiso D U
C3 C 0.1371(8) 0.2747(12) 0.2327(13) 0.0288(14) 1.0000 Uiso D U
C4 C 0.0681(4) 0.3707(16) 0.0478(11) 0.0278(15) 1.0000 Uiso D U
O1 O 0.3418(6) 0.4966(13) 0.1406(16) 0.0267(14) 1.0000 Uiso D U
O2 O 0.3932(6) 0.9085(14) 0.2424(16) 0.0307(15) 1.0000 Uiso D U
O3 O 0.5553(6) 0.3029(14) 0.4405(16) 0.0288(16) 1.0000 Uiso D U
O4 O 0.1870(7) 0.4408(14) 0.3539(17) 0.0295(16) 1.0000 Uiso D U
O5 O 0.1347(7) 0.0280(14) 0.2483(18) 0.0317(15) 1.0000 Uiso D U
O6 O 0.1032(6) 0.6269(14) 0.0362(17) 0.0301(14) 1.0000 Uiso D U
H21 H 0.5805 0.6870 0.4909 0.0348 1.0000 Uiso R .
H41 H 0.0807 0.2397 -0.0090 0.0328 1.0000 Uiso R .

loop_
_atom_type_symbol
_atom_type_scat_dispersion_real
_atom_type_scat_dispersion_imag
_atom_type_scat_Cromer_Mann_a1
_atom_type_scat_Cromer_Mann_b1
_atom_type_scat_Cromer_Mann_a2
_atom_type_scat_Cromer_Mann_b2
_atom_type_scat_Cromer_Mann_a3
_atom_type_scat_Cromer_Mann_b3
_atom_type_scat_Cromer_Mann_a4
_atom_type_scat_Cromer_Mann_b4
_atom_type_scat_Cromer_Mann_c
_atom_type_scat_source
C 0.0033 0.0016 2.3100 20.8439 1.0200 10.2075 1.5886 0.5687 0.8650 51.6512 0.2156 'International Tables Vol C 4.2.6.8 and 6.1.1.4'
H 0.0000 0.0000 0.4930 10.5109 0.3229 26.1257 0.1402 3.1424 0.0408 57.7998 0.0030 'International Tables Vol C 4.2.6.8 and 6.1.1.4'
Li -0.0003 0.0001 1.1282 3.9546 0.7508 1.0524 0.6175 85.3905 0.4653 168.2610 0.0377 'International Tables Vol C 4.2.6.8 and 6.1.1.4'
O 0.0106 0.0060 3.0485 13.2771 2.2868 5.7011 1.5463 0.3239 0.8670 32.9089 0.2508 'International Tables Vol C 4.2.6.8 and 6.1.1.4'

loop_
_geom_angle_atom_site_label_1
_geom_angle_site_symmetry_1
_geom_angle_atom_site_label_2
_geom_angle_atom_site_label_3
_geom_angle_site_symmetry_3
_geom_angle
_geom_angle_publ_flag
O2 4_545 Li2 O1 4_555 111(2) yes
C2 . C1 O1 . 119.7(6) yes
C2 . C1 O2 . 116.7(6) yes
O1 . C1 O2 . 123.6(6) yes
C1 . C2 C2 3_656 109.3(7) yes
C1 . C2 O3 . 113.3(5) yes
C2 3_656 C2 O3 . 110.8(5) yes
C1 . C2 H21 . 107.1 no
C2 3_656 C2 H21 . 107.9 no
O3 . C2 H21 . 108.2 no
C4 . C3 O4 . 120.3(6) yes
C4 . C3 O5 . 114.8(6) yes
O4 . C3 O5 . 124.9(7) yes
C3 . C4 C4 3_555 107.5(7) yes
C3 . C4 O6 . 114.1(6) yes
C4 3_555 C4 O6 . 110.5(3) yes
C3 . C4 H41 . 107.8 no
C4 3_555 C4 H41 . 108.4 no
O6 . C4 H41 . 108.4 no
C1 . O1 Li2 4_545 147.2(10) yes
C1 . O2 Li2 4_555 136.3(14) yes

loop_
_geom_bond_atom_site_label_1
_geom_bond_atom_site_label_2
_geom_bond_site_symmetry_2
_geom_bond_distance
_geom_bond_publ_flag
Li2 O2 4_545 1.84(4) yes
Li2 O1 4_555 1.85(3) yes
C1 C2 . 1.533(8) yes
C1 O1 . 1.248(8) yes
C1 O2 . 1.249(7) yes
C2 C2 3_656 1.565(9) yes
C2 O3 . 1.412(8) yes
C2 H21 . 0.980 no
C3 C4 . 1.527(8) yes
C3 O4 . 1.254(8) yes
C3 O5 . 1.245(7) yes
C4 C4 3_555 1.575(8) yes
C4 O6 . 1.418(8) yes
C4 H41 . 0.980 no
